data_4060955
loop_
_publ_author_name
'Guerrero, Antonio'
'Hughes, David L.'
'Bochmann, Manfred'

_publ_section_title
;
 Synthesis and Crystal Structure of Ethyl Zinc Chloride
;
_journal_coden_ASTM ORGND7
_journal_issue 6
_journal_name_full Organometallics
_journal_page_first 1525
_journal_page_last 1527
_journal_paper_doi 10.1021/om051043x
_journal_volume 25
_journal_year 2006
_chemical_formula_moiety 'C2 H5 Cl Zn'
_chemical_formula_structural '[Zn Et Cl]'
_chemical_formula_sum 'C2 H5 Cl Zn'
_chemical_formula_weight 129.88
_space_group_IT_number 61
_symmetry_cell_setting orthorhombic
_symmetry_space_group_name_Hall '-P 2ac 2ab'
_symmetry_space_group_name_H-M 'P b c a'
_cell_angle_alpha 90.00
_cell_angle_beta 90.00
_cell_angle_gamma 90.00
_cell_formula_units_Z 8
_cell_length_a 6.3802(6)
_cell_length_b 5.9324(4)
_cell_length_c 21.8428(17)
_cell_measurement_temperature 140(2)
_cell_volume 826.75(12)
_diffrn_ambient_temperature 140(1)
_exptl_crystal_density_diffrn 2.087
_cod_duplicate_entry 4074951
_cod_database_code 4060955

loop_
_symmetry_equiv_pos_as_xyz
'x, y, z'
'-x+1/2, -y, z+1/2'
'-x, y+1/2, -z+1/2'
'x+1/2, -y+1/2, -z'
'-x, -y, -z'
'x-1/2, y, -z-1/2'
'x, -y-1/2, z-1/2'
'-x-1/2, y-1/2, z'

loop_
_atom_site_label
_atom_site_type_symbol
_atom_site_fract_x
_atom_site_fract_y
_atom_site_fract_z
_atom_site_U_iso_or_equiv
_atom_site_adp_type
_atom_site_occupancy
_atom_site_symmetry_multiplicity
_atom_site_calc_flag
_atom_site_refinement_flags
_atom_site_disorder_assembly
_atom_site_disorder_group
Zn Zn 0.03165(5) 0.17652(5) 0.689628(12) 0.01920(11) Uani 1 1 d . . .
Cl Cl 0.41482(9) 0.09072(9) 0.71111(2) 0.01231(13) Uani 1 1 d . . .
C1 C -0.0561(4) 0.1062(5) 0.60645(11) 0.0197(5) Uani 1 1 d . . .
H1A H -0.0243 -0.0506 0.5980 0.024 Uiso 1 1 calc R . .
H1B H -0.2067 0.1250 0.6035 0.024 Uiso 1 1 calc R . .
C2 C 0.0496(5) 0.2537(5) 0.55777(12) 0.0275(7) Uani 1 1 d . . .
H2A H 0.0004 0.2107 0.5179 0.041 Uiso 1 1 calc R . .
H2B H 0.1988 0.2338 0.5598 0.041 Uiso 1 1 calc R . .
H2C H 0.0158 0.4091 0.5651 0.041 Uiso 1 1 calc R . .

loop_
_atom_site_aniso_label
_atom_site_aniso_U_11
_atom_site_aniso_U_22
_atom_site_aniso_U_33
_atom_site_aniso_U_23
_atom_site_aniso_U_13
_atom_site_aniso_U_12
Zn 0.0236(2) 0.02170(19) 0.01233(16) -0.00209(11) -0.00252(11) -0.00124(12)
Cl 0.0132(3) 0.0102(3) 0.0136(3) -0.00090(19) -0.0022(2) 0.0004(2)
C1 0.0217(14) 0.0224(13) 0.0152(11) -0.0018(10) -0.0043(10) -0.0032(11)
C2 0.0357(19) 0.0282(16) 0.0185(13) 0.0038(12) 0.0023(11) 0.0018(13)

loop_
_geom_bond_atom_site_label_1
_geom_bond_atom_site_label_2
_geom_bond_distance
_geom_bond_site_symmetry_2
_geom_bond_publ_flag
Zn C1 1.946(2) . ?
Zn Cl 2.3486(6) 6_557 ?
Zn Cl 2.5248(6) 8_665 ?
Zn Cl 2.5408(7) . ?
Cl Zn 2.3486(6) 6_657 ?
Cl Zn 2.5248(6) 8_655 ?
C1 C2 1.533(4) . ?
C1 H1A 0.9700 . ?
C1 H1B 0.9700 . ?
C2 H2A 0.9600 . ?
C2 H2B 0.9600 . ?
C2 H2C 0.9600 . ?
